data_7208668
loop_
_publ_author_name
'Laurila, Elina'
'Tatikonda, Rajendhraprasad'
'Oresmaa, Larisa'
'Hirva, Pipsa'
'Haukka, Matti'

_publ_section_title
;
 Metallophilic interactions in stacked dinuclear rhodium
 2,2&#x2032;-biimidazole carbonyl complexes
;
_journal_issue 24
_journal_name_full CrystEngComm
_journal_page_first 8401
_journal_paper_doi 10.1039/c2ce25385b
_journal_volume 14
_journal_year 2012
_chemical_formula_moiety 'C16 H18 Cl2 N4 O4 Rh2'
_chemical_formula_sum 'C16 H18 Cl2 N4 O4 Rh2'
_chemical_formula_weight 607.06
_chemical_name_systematic
;
?
;
_space_group_IT_number 14
_symmetry_cell_setting monoclinic
_symmetry_space_group_name_Hall '-P 2yn'
_symmetry_space_group_name_H-M 'P 1 21/n 1'
_atom_sites_solution_hydrogens geom
_atom_sites_solution_primary direct
_atom_sites_solution_secondary difmap
_audit_creation_method SHELXL-97
_cell_angle_alpha 90.00
_cell_angle_beta 100.392(4)
_cell_angle_gamma 90.00
_cell_formula_units_Z 4
_cell_length_a 6.5663(5)
_cell_length_b 20.5989(18)
_cell_length_c 15.7624(12)
_cell_measurement_reflns_used 9885
_cell_measurement_temperature 88(2)
_cell_measurement_theta_max 35.16
_cell_measurement_theta_min 2.37
_cell_volume 2097.0(3)
_computing_cell_refinement 'SAINT (Bruker AXS, 2009)'
_computing_data_collection 'APEX2 (Bruker AXS, 2010)'
_computing_data_reduction 'SAINT (Bruker AXS, 2009)'
_computing_molecular_graphics 'Diamond v.3.2g (Brandenburg, 2011)'
_computing_publication_material 'SHELXL-97 (Sheldrick, 2008)'
_computing_structure_refinement 'SHELXL-97 (Sheldrick, 2008)'
_computing_structure_solution 'SHELXS-97 (Sheldrick, 2008)'
_diffrn_ambient_temperature 88(2)
_diffrn_detector_area_resol_mean 16
_diffrn_measured_fraction_theta_full 0.997
_diffrn_measured_fraction_theta_max 0.997
_diffrn_measurement_device '62mm x 62mm CCD camera on \k-goniostat'
_diffrn_measurement_device_type 'Bruker KAPPA APEX II DUO CCD'
_diffrn_measurement_method '\f scans and \w scans with \k offset'
_diffrn_radiation_monochromator 'curved graphite crystal'
_diffrn_radiation_source 'fine-focus sealed tube'
_diffrn_radiation_type MoK\a
_diffrn_radiation_wavelength 0.71073
_diffrn_reflns_av_R_equivalents 0.0247
_diffrn_reflns_av_sigmaI/netI 0.0202
_diffrn_reflns_limit_h_max 8
_diffrn_reflns_limit_h_min -8
_diffrn_reflns_limit_k_max 25
_diffrn_reflns_limit_k_min -27
_diffrn_reflns_limit_l_max 21
_diffrn_reflns_limit_l_min -21
_diffrn_reflns_number 22248
_diffrn_reflns_theta_full 28.50
_diffrn_reflns_theta_max 28.50
_diffrn_reflns_theta_min 1.64
_exptl_absorpt_coefficient_mu 1.858
_exptl_absorpt_correction_T_max 0.8872
_exptl_absorpt_correction_T_min 0.5896
_exptl_absorpt_correction_type numerical
_exptl_absorpt_process_details 'SADABS (Sheldrick, 2008)'
_exptl_crystal_colour green
_exptl_crystal_density_diffrn 1.923
_exptl_crystal_density_method 'not measured'
_exptl_crystal_description plate
_exptl_crystal_F_000 1192
_exptl_crystal_size_max 0.32
_exptl_crystal_size_mid 0.19
_exptl_crystal_size_min 0.07
_refine_diff_density_max 2.879
_refine_diff_density_min -1.751
_refine_diff_density_rms 0.141
_refine_ls_extinction_method none
_refine_ls_goodness_of_fit_ref 1.159
_refine_ls_hydrogen_treatment constr
_refine_ls_matrix_type full
_refine_ls_number_parameters 255
_refine_ls_number_reflns 5289
_refine_ls_number_restraints 0
_refine_ls_restrained_S_all 1.159
_refine_ls_R_factor_all 0.0443
_refine_ls_R_factor_gt 0.0375
_refine_ls_shift/su_max 0.001
_refine_ls_shift/su_mean 0.000
_refine_ls_structure_factor_coef Fsqd
_refine_ls_weighting_details 'calc w=1/[\s^2^(Fo^2^)+(0.0000P)^2^+19.0713P] where P=(Fo^2^+2Fc^2^)/3'
_refine_ls_weighting_scheme calc
_refine_ls_wR_factor_gt 0.0912
_refine_ls_wR_factor_ref 0.0942
_reflns_number_gt 4585
_reflns_number_total 5289
_reflns_threshold_expression >2sigma(I)
_cod_data_source_file c2ce25385b.txt
_cod_data_source_block 2c
_cod_original_sg_symbol_H-M 'P 21/n'
_cod_database_code 7208668

loop_
_symmetry_equiv_pos_as_xyz
'x, y, z'
'-x+1/2, y+1/2, -z+1/2'
'-x, -y, -z'
'x-1/2, -y-1/2, z-1/2'

loop_
_atom_site_label
_atom_site_type_symbol
_atom_site_fract_x
_atom_site_fract_y
_atom_site_fract_z
_atom_site_U_iso_or_equiv
_atom_site_adp_type
_atom_site_occupancy
_atom_site_symmetry_multiplicity
_atom_site_calc_flag
_atom_site_refinement_flags
Rh1 Rh 0.74147(5) 0.152451(16) 0.72914(2) 0.01385(9) Uani 1 1 d .
Rh2 Rh 0.26325(5) 0.156106(16) 0.72968(2) 0.01295(8) Uani 1 1 d .
Cl1 Cl 0.79864(18) 0.09703(6) 0.86290(8) 0.0226(2) Uani 1 1 d .
Cl2 Cl 0.18600(17) 0.10914(6) 0.59077(7) 0.0203(2) Uani 1 1 d .
O1 O 0.6650(5) 0.21382(17) 0.5556(2) 0.0205(7) Uani 1 1 d .
O2 O 0.7424(6) 0.02307(18) 0.6444(3) 0.0338(9) Uani 1 1 d .
O3 O 0.3623(5) 0.20493(17) 0.9104(2) 0.0215(7) Uani 1 1 d .
O4 O 0.2371(6) 0.02217(17) 0.7985(3) 0.0279(8) Uani 1 1 d .
N1 N 0.7297(5) 0.24040(18) 0.7945(2) 0.0143(7) Uani 1 1 d .
N3 N 0.2928(5) 0.24736(18) 0.6722(2) 0.0140(7) Uani 1 1 d .
N4 N 0.4254(6) 0.33998(18) 0.6364(2) 0.0160(7) Uani 1 1 d .
N8 N 0.6158(6) 0.33292(18) 0.8390(2) 0.0165(7) Uani 1 1 d .
C1 C 0.6956(6) 0.1914(2) 0.6218(3) 0.0166(8) Uani 1 1 d .
C2 C 0.7439(7) 0.0723(2) 0.6757(3) 0.0226(10) Uani 1 1 d .
C3 C 0.3225(6) 0.1875(2) 0.8402(3) 0.0148(8) Uani 1 1 d .
C4 C 0.2461(7) 0.0738(2) 0.7750(3) 0.0187(9) Uani 1 1 d .
C10 C 0.8401(7) 0.2548(2) 0.8752(3) 0.0182(9) Uani 1 1 d .
H10 H 0.9478 0.2290 0.9066 0.022 Uiso 1 1 calc R
C11 C 0.7713(7) 0.3116(2) 0.9030(3) 0.0186(9) Uani 1 1 d .
H11 H 0.8211 0.3326 0.9564 0.022 Uiso 1 1 calc R
C12 C 0.5943(6) 0.2890(2) 0.7746(3) 0.0136(8) Uani 1 1 d .
C13 C 0.4389(6) 0.2921(2) 0.6963(3) 0.0145(8) Uani 1 1 d .
C14 C 0.2635(7) 0.3244(2) 0.5719(3) 0.0188(9) Uani 1 1 d .
H14 H 0.2167 0.3488 0.5209 0.023 Uiso 1 1 calc R
C15 C 0.1829(7) 0.2679(2) 0.5944(3) 0.0177(9) Uani 1 1 d .
H15 H 0.0680 0.2459 0.5616 0.021 Uiso 1 1 calc R
C16 C 0.4820(8) 0.3888(2) 0.8477(3) 0.0213(9) Uani 1 1 d .
H16A H 0.4351 0.4084 0.7901 0.026 Uiso 1 1 calc R
H16B H 0.5635 0.4220 0.8848 0.026 Uiso 1 1 calc R
C17 C 0.2956(8) 0.3707(3) 0.8859(4) 0.0298(12) Uani 1 1 d .
H17A H 0.3412 0.3479 0.9414 0.036 Uiso 1 1 calc R
H17B H 0.2067 0.3407 0.8463 0.036 Uiso 1 1 calc R
C18 C 0.1718(10) 0.4305(3) 0.9007(5) 0.0458(18) Uani 1 1 d .
H18A H 0.2616 0.4612 0.9376 0.069 Uiso 1 1 calc R
H18B H 0.0566 0.4178 0.9290 0.069 Uiso 1 1 calc R
H18C H 0.1174 0.4511 0.8452 0.069 Uiso 1 1 calc R
C19 C 0.5715(8) 0.3936(2) 0.6320(3) 0.0219(9) Uani 1 1 d .
H19A H 0.6634 0.3986 0.6887 0.026 Uiso 1 1 calc R
H19B H 0.4931 0.4346 0.6190 0.026 Uiso 1 1 calc R
C20 C 0.7022(7) 0.3817(2) 0.5633(3) 0.0223(10) Uani 1 1 d .
H20A H 0.7903 0.3430 0.5792 0.027 Uiso 1 1 calc R
H20B H 0.6100 0.3725 0.5076 0.027 Uiso 1 1 calc R
C21 C 0.8387(9) 0.4393(3) 0.5524(4) 0.0336(13) Uani 1 1 d .
H21A H 0.7520 0.4776 0.5356 0.050 Uiso 1 1 calc R
H21B H 0.9199 0.4297 0.5075 0.050 Uiso 1 1 calc R
H21C H 0.9325 0.4479 0.6070 0.050 Uiso 1 1 calc R

loop_
_atom_site_aniso_label
_atom_site_aniso_U_11
_atom_site_aniso_U_22
_atom_site_aniso_U_33
_atom_site_aniso_U_23
_atom_site_aniso_U_13
_atom_site_aniso_U_12
Rh1 0.01138(14) 0.01316(16) 0.01707(17) 0.00012(13) 0.00272(12) 0.00064(12)
Rh2 0.01107(14) 0.01304(16) 0.01490(16) 0.00032(12) 0.00270(11) -0.00079(11)
Cl1 0.0235(5) 0.0217(5) 0.0231(5) 0.0082(4) 0.0052(4) 0.0040(4)
Cl2 0.0228(5) 0.0201(5) 0.0185(5) -0.0030(4) 0.0053(4) -0.0036(4)
O1 0.0222(16) 0.0229(17) 0.0162(16) -0.0011(13) 0.0025(13) 0.0013(13)
O2 0.0268(19) 0.0213(19) 0.054(3) -0.0116(18) 0.0104(18) 0.0017(15)
O3 0.0223(16) 0.0234(17) 0.0190(17) 0.0024(13) 0.0047(13) -0.0022(13)
O4 0.0275(18) 0.0177(17) 0.039(2) 0.0009(15) 0.0063(16) -0.0028(14)
N1 0.0117(15) 0.0179(18) 0.0130(17) 0.0006(14) 0.0012(13) -0.0009(13)
N3 0.0125(15) 0.0139(17) 0.0156(17) 0.0011(14) 0.0030(13) 0.0016(13)
N4 0.0188(17) 0.0136(17) 0.0165(18) 0.0019(14) 0.0054(14) 0.0007(14)
N8 0.0189(17) 0.0152(18) 0.0156(18) -0.0004(14) 0.0041(14) -0.0037(14)
C1 0.0118(18) 0.015(2) 0.024(2) -0.0067(17) 0.0059(16) -0.0003(15)
C2 0.015(2) 0.017(2) 0.036(3) 0.001(2) 0.0063(19) 0.0025(17)
C3 0.0131(18) 0.015(2) 0.016(2) 0.0040(16) 0.0022(15) 0.0001(15)
C4 0.0148(19) 0.023(2) 0.018(2) 0.0003(18) 0.0031(16) 0.0016(17)
C10 0.0137(19) 0.024(2) 0.016(2) -0.0005(17) 0.0022(16) -0.0034(17)
C11 0.019(2) 0.023(2) 0.014(2) -0.0018(17) 0.0023(16) -0.0065(17)
C12 0.0142(18) 0.0122(19) 0.0148(19) -0.0012(15) 0.0038(15) -0.0017(15)
C13 0.0153(18) 0.0131(19) 0.015(2) -0.0007(16) 0.0041(15) 0.0019(15)
C14 0.019(2) 0.021(2) 0.016(2) 0.0032(17) 0.0033(17) 0.0052(17)
C15 0.0131(18) 0.023(2) 0.016(2) 0.0014(17) 0.0022(16) 0.0034(16)
C16 0.029(2) 0.012(2) 0.025(2) -0.0008(17) 0.0111(19) -0.0023(18)
C17 0.020(2) 0.019(2) 0.054(4) 0.006(2) 0.015(2) 0.0007(19)
C18 0.040(3) 0.020(3) 0.087(5) 0.004(3) 0.035(4) 0.004(2)
C19 0.031(2) 0.014(2) 0.023(2) -0.0011(18) 0.0111(19) -0.0038(18)
C20 0.020(2) 0.020(2) 0.028(2) -0.0045(19) 0.0085(19) -0.0006(18)
C21 0.040(3) 0.020(2) 0.046(3) -0.002(2) 0.024(3) -0.005(2)

loop_
_atom_type_symbol
_atom_type_description
_atom_type_scat_dispersion_real
_atom_type_scat_dispersion_imag
_atom_type_scat_source
C C 0.0033 0.0016 'International Tables Vol C Tables 4.2.6.8 and 6.1.1.4'
H H 0.0000 0.0000 'International Tables Vol C Tables 4.2.6.8 and 6.1.1.4'
N N 0.0061 0.0033 'International Tables Vol C Tables 4.2.6.8 and 6.1.1.4'
O O 0.0106 0.0060 'International Tables Vol C Tables 4.2.6.8 and 6.1.1.4'
Cl Cl 0.1484 0.1585 'International Tables Vol C Tables 4.2.6.8 and 6.1.1.4'
Rh Rh -1.1178 0.9187 'International Tables Vol C Tables 4.2.6.8 and 6.1.1.4'

loop_
_geom_angle_atom_site_label_1
_geom_angle_atom_site_label_2
_geom_angle_atom_site_label_3
_geom_angle
_geom_angle_site_symmetry_3
C1 Rh1 C2 89.1(2) .
C1 Rh1 N1 93.43(17) .
C2 Rh1 N1 176.76(19) .
C1 Rh1 Cl1 176.94(14) .
C2 Rh1 Cl1 87.85(17) .
N1 Rh1 Cl1 89.61(11) .
C1 Rh1 Rh2 89.67(13) .
C2 Rh1 Rh2 96.49(14) .
N1 Rh1 Rh2 81.51(10) .
Cl1 Rh1 Rh2 90.41(3) .
C1 Rh1 Rh2 89.45(13) 1_655
C2 Rh1 Rh2 85.99(14) 1_655
N1 Rh1 Rh2 96.05(10) 1_655
Cl1 Rh1 Rh2 90.60(3) 1_655
Rh2 Rh1 Rh2 177.352(17) 1_655
C3 Rh2 C4 88.5(2) .
C3 Rh2 N3 94.22(17) .
C4 Rh2 N3 176.39(17) .
C3 Rh2 Cl2 176.46(14) .
C4 Rh2 Cl2 87.98(15) .
N3 Rh2 Cl2 89.32(11) .
C3 Rh2 Rh1 88.30(13) .
C4 Rh2 Rh1 96.29(14) .
N3 Rh2 Rh1 81.42(10) .
Cl2 Rh2 Rh1 92.02(3) .
C12 N1 C10 105.7(4) .
C12 N1 Rh1 127.9(3) .
C10 N1 Rh1 125.5(3) .
C13 N3 C15 106.0(4) .
C13 N3 Rh2 127.6(3) .
C15 N3 Rh2 125.7(3) .
C13 N4 C14 106.9(4) .
C13 N4 C19 128.1(4) .
C14 N4 C19 124.3(4) .
C12 N8 C11 107.6(4) .
C12 N8 C16 127.8(4) .
C11 N8 C16 124.1(4) .
O1 C1 Rh1 178.2(4) .
O2 C2 Rh1 178.4(5) .
O3 C3 Rh2 177.5(4) .
O4 C4 Rh2 176.2(4) .
C11 C10 N1 109.5(4) .
C11 C10 H10 125.2 .
N1 C10 H10 125.2 .
C10 C11 N8 106.6(4) .
C10 C11 H11 126.7 .
N8 C11 H11 126.7 .
N1 C12 N8 110.6(4) .
N1 C12 C13 124.4(4) .
N8 C12 C13 124.9(4) .
N3 C13 N4 110.6(4) .
N3 C13 C12 124.7(4) .
N4 C13 C12 124.7(4) .
C15 C14 N4 107.1(4) .
C15 C14 H14 126.5 .
N4 C14 H14 126.5 .
C14 C15 N3 109.4(4) .
C14 C15 H15 125.3 .
N3 C15 H15 125.3 .
N8 C16 C17 112.7(4) .
N8 C16 H16A 109.1 .
C17 C16 H16A 109.1 .
N8 C16 H16B 109.1 .
C17 C16 H16B 109.1 .
H16A C16 H16B 107.8 .
C16 C17 C18 110.9(4) .
C16 C17 H17A 109.5 .
C18 C17 H17A 109.5 .
C16 C17 H17B 109.5 .
C18 C17 H17B 109.5 .
H17A C17 H17B 108.0 .
C17 C18 H18A 109.5 .
C17 C18 H18B 109.5 .
H18A C18 H18B 109.5 .
C17 C18 H18C 109.5 .
H18A C18 H18C 109.5 .
H18B C18 H18C 109.5 .
N4 C19 C20 111.7(4) .
N4 C19 H19A 109.3 .
C20 C19 H19A 109.3 .
N4 C19 H19B 109.3 .
C20 C19 H19B 109.3 .
H19A C19 H19B 107.9 .
C21 C20 C19 112.1(4) .
C21 C20 H20A 109.2 .
C19 C20 H20A 109.2 .
C21 C20 H20B 109.2 .
C19 C20 H20B 109.2 .
H20A C20 H20B 107.9 .
C20 C21 H21A 109.5 .
C20 C21 H21B 109.5 .
H21A C21 H21B 109.5 .
C20 C21 H21C 109.5 .
H21A C21 H21C 109.5 .
H21B C21 H21C 109.5 .

loop_
_geom_bond_atom_site_label_1
_geom_bond_atom_site_label_2
_geom_bond_distance
_geom_bond_site_symmetry_2
_geom_bond_publ_flag
Rh1 C1 1.848(5) . yes
Rh1 C2 1.855(5) . yes
Rh1 N1 2.092(4) . yes
Rh1 Cl1 2.3674(12) . yes
Rh1 Rh2 3.1426(5) . yes
Rh1 Rh2 3.4255(5) 1_655 yes
Rh2 C3 1.834(4) . yes
Rh2 C4 1.851(5) . yes
Rh2 N3 2.111(4) . yes
Rh2 Cl2 2.3636(12) . yes
O1 C1 1.126(6) . ?
O2 C2 1.126(6) . ?
O3 C3 1.148(6) . ?
O4 C4 1.131(6) . ?
N1 C12 1.339(5) . ?
N1 C10 1.379(6) . ?
N3 C13 1.334(6) . ?
N3 C15 1.373(6) . ?
N4 C13 1.357(6) . ?
N4 C14 1.371(6) . ?
N4 C19 1.473(6) . ?
N8 C12 1.348(6) . ?
N8 C11 1.372(6) . ?
N8 C16 1.470(6) . ?
C10 C11 1.355(7) . ?
C10 H10 0.9500 . ?
C11 H11 0.9500 . ?
C12 C13 1.454(6) . ?
C14 C15 1.352(7) . ?
C14 H14 0.9500 . ?
C15 H15 0.9500 . ?
C16 C17 1.505(7) . ?
C16 H16A 0.9900 . ?
C16 H16B 0.9900 . ?
C17 C18 1.517(7) . ?
C17 H17A 0.9900 . ?
C17 H17B 0.9900 . ?
C18 H18A 0.9800 . ?
C18 H18B 0.9800 . ?
C18 H18C 0.9800 . ?
C19 C20 1.518(6) . ?
C19 H19A 0.9900 . ?
C19 H19B 0.9900 . ?
C20 C21 1.516(7) . ?
C20 H20A 0.9900 . ?
C20 H20B 0.9900 . ?
C21 H21A 0.9800 . ?
C21 H21B 0.9800 . ?
C21 H21C 0.9800 . ?
